data_1573807
loop_
_publ_author_name
'Dadgaryeganeh, Reza'
'LeBlanc, Jesse'
'Pradhan, Ekadashi'
'Miao, Dandan'
'Hussein, Amaar'
'Hunter, Howard N.'
'Zeng, Tao'
'Romero-Nieto, Carlos'
'Baumgartner, Thomas'

_publ_section_title
;
 From flat to twisted -- multifunctional phosphacyclic nanocarbons based
 on Vat Orange 3
;
_journal_name_full 'Chemical Science'
_journal_paper_doi 10.1039/D4SC07106A
_journal_year 2025
_chemical_formula_moiety '2(C H Cl3), C70 H74 O4 P2'
_chemical_formula_sum 'C72 H76 Cl6 O4 P2'
_chemical_formula_weight 1279.96
_space_group_crystal_system triclinic
_space_group_IT_number 2
_space_group_name_Hall '-P 1'
_space_group_name_H-M_alt 'P -1'
_atom_sites_solution_hydrogens geom
_audit_creation_date 2024-06-27
_audit_creation_method
;
Olex2 1.5
(compiled 2023.03.06 svn.rbb2c1857 for OlexSys, GUI svn.r6748)
;
_audit_update_record
;
2024-07-12 deposited with the CCDC.	2025-01-08 downloaded from the CCDC.
;
_cell_angle_alpha 92.6920(10)
_cell_angle_beta 93.0840(10)
_cell_angle_gamma 108.4490(10)
_cell_formula_units_Z 1
_cell_length_a 8.2286(3)
_cell_length_b 11.7231(4)
_cell_length_c 17.5716(6)
_cell_measurement_reflns_used 9857
_cell_measurement_temperature 173.00
_cell_measurement_theta_max 30.39
_cell_measurement_theta_min 2.33
_cell_volume 1601.93(10)
_computing_cell_refinement 'SAINT V8.40B (?, 2016)'
_computing_data_reduction 'SAINT V8.40B (?, 2016)'
_computing_molecular_graphics 'Olex2 1.5 (Dolomanov et al., 2009)'
_computing_publication_material 'Olex2 1.5 (Dolomanov et al., 2009)'
_computing_structure_refinement 'XL  (Sheldrick, 2008)'
_diffrn_ambient_temperature 173.00
_diffrn_measured_fraction_theta_full 1.000
_diffrn_measured_fraction_theta_max 0.997
_diffrn_measurement_device_type 'Bruker APEX-II CCD'
_diffrn_measurement_method '\f and \w scans'
_diffrn_radiation_type MoK\a
_diffrn_radiation_wavelength 0.71073
_diffrn_reflns_av_R_equivalents 0.0433
_diffrn_reflns_av_unetI/netI 0.0241
_diffrn_reflns_Laue_measured_fraction_full 1.000
_diffrn_reflns_Laue_measured_fraction_max 0.997
_diffrn_reflns_limit_h_max 10
_diffrn_reflns_limit_h_min -10
_diffrn_reflns_limit_k_max 15
_diffrn_reflns_limit_k_min -15
_diffrn_reflns_limit_l_max 22
_diffrn_reflns_limit_l_min -22
_diffrn_reflns_number 60577
_diffrn_reflns_point_group_measured_fraction_full 1.000
_diffrn_reflns_point_group_measured_fraction_max 0.997
_diffrn_reflns_theta_full 25.242
_diffrn_reflns_theta_max 27.553
_diffrn_reflns_theta_min 2.106
_diffrn_source_current 20.0
_diffrn_source_power 1.0
_diffrn_source_voltage 50.0
_diffrn_standards_number 0
_exptl_absorpt_coefficient_mu 0.368
_exptl_absorpt_correction_T_max 0.7456
_exptl_absorpt_correction_T_min 0.6449
_exptl_absorpt_correction_type none
_exptl_absorpt_process_details
;
SADABS-2016/2 (Bruker,2016/2) was used for absorption correction.
wR2(int) was 0.1196 before and 0.0583 after correction.
The Ratio of minimum to maximum transmission is 0.8649.
The \l/2 correction factor is Not present.
;
_exptl_crystal_colour 'clear light orange'
_exptl_crystal_colour_lustre clear
_exptl_crystal_colour_modifier light
_exptl_crystal_colour_primary orange
_exptl_crystal_density_diffrn 1.327
_exptl_crystal_description needle
_exptl_crystal_F_000 672
_exptl_crystal_size_max 0.3
_exptl_crystal_size_mid 0.05
_exptl_crystal_size_min 0.05
_refine_diff_density_max 0.390
_refine_diff_density_min -0.391
_refine_diff_density_rms 0.043
_refine_ls_extinction_method none
_refine_ls_goodness_of_fit_ref 1.025
_refine_ls_hydrogen_treatment constr
_refine_ls_matrix_type full
_refine_ls_number_parameters 446
_refine_ls_number_reflns 7386
_refine_ls_number_restraints 6
_refine_ls_restrained_S_all 1.035
_refine_ls_R_factor_all 0.0594
_refine_ls_R_factor_gt 0.0436
_refine_ls_shift/su_max 0.001
_refine_ls_shift/su_mean 0.000
_refine_ls_structure_factor_coef Fsqd
_refine_ls_weighting_details 'w=1/[\s^2^(Fo^2^)+(0.0356P)^2^+0.9717P] where P=(Fo^2^+2Fc^2^)/3'
_refine_ls_weighting_scheme calc
_refine_ls_wR_factor_gt 0.0961
_refine_ls_wR_factor_ref 0.1061
_reflns_Friedel_coverage 0.000
_reflns_number_gt 5966
_reflns_number_total 7386
_reflns_threshold_expression 'I > 2\s(I)'
_cod_data_source_file d4sc07106a2.cif
_cod_data_source_block 5_10_chcl3_0m
_cod_database_code 1573807
_shelx_shelxl_version_number 2018/3
_shelx_space_group_comment
;
The symmetry employed for this shelxl refinement is uniquely defined
by the following loop, which should always be used as a source of
symmetry information in preference to the above space-group names.
They are only intended as comments.
;
_shelx_estimated_absorpt_t_max 0.982
_shelx_estimated_absorpt_t_min 0.898
_olex2_refinement_description
;
1. Fixed Uiso
 At 1.2 times of:
  All C(H) groups, All C(H,H) groups, All C(H,H,H,H) groups
 At 1.5 times of:
  All C(H,H,H) groups
2. Restrained distances
 C2-C3 \\sim C2A-C3A
 with sigma of 0.02
 C3-C4 \\sim C3A-C4
 with sigma of 0.02
 C2-C4 \\sim C2A-C4
 with sigma of 0.04
 Cl1-C1 \\sim Cl1A-C1
 with sigma of 0.02
 Cl2-C1 \\sim Cl2A-C1
 with sigma of 0.02
 Cl3-C1 \\sim Cl3A-C1
 with sigma of 0.02
3. Others
 Sof(H1B)=Sof(Cl1A)=Sof(Cl2A)=Sof(Cl3A)=1-FVAR(1)
 Sof(Cl1)=Sof(Cl2)=Sof(Cl3)=Sof(H1A)=FVAR(1)
 Fixed Sof: C2(0.6) H2A(0.6) H2B(0.6) H2C(0.6) C3(0.7) H3A(0.7) H3B(0.7)
 H4AA(0.7) H4AB(0.7) H4BC(0.3) H4BD(0.3) C3A(0.15) H3AA(0.15) H3AB(0.15)
 C2A(0.25) H2AA(0.25) H2AB(0.25) H2AC(0.25) C37(0.15) H37A(0.15) H37B(0.15)
 C38(0.15) H38A(0.15) H38B(0.15) H38C(0.15)
4.a Ternary CH refined with riding coordinates:
 C1(H1A), C1(H1B)
4.b Secondary CH2 refined with riding coordinates:
 C3(H3A,H3B), C4(H4AA,H4AB), C4(H4BC,H4BD), C5(H5A,H5B), C6(H6A,H6B), C7(H7A,
 H7B), C8(H8A,H8B), C9(H9A,H9B), C10(H10A,H10B), C11(H11A,H11B), C12(H12A,H12B),
  C13(H13A,H13B), C3A(H3AA,H3AB), C37(H37A,H37B)
4.c Aromatic/amide H refined with riding coordinates:
 C23(H23), C24(H24), C27(H27), C28(H28), C29(H29), C30(H30), C31(H31),
 C32(H32), C33(H33), C34(H34), C35(H35), C36(H36)
4.d Idealised Me refined as rotating group:
 C2(H2A,H2B,H2C), C2A(H2AA,H2AB,H2AC), C38(H38A,H38B,H38C)
;
_olex2_submission_special_instructions 'No special instructions were received'

loop_
_space_group_symop_operation_xyz
'x, y, z'
'-x, -y, -z'

loop_
_atom_site_label
_atom_site_type_symbol
_atom_site_fract_x
_atom_site_fract_y
_atom_site_fract_z
_atom_site_U_iso_or_equiv
_atom_site_adp_type
_atom_site_occupancy
_atom_site_site_symmetry_order
_atom_site_calc_flag
_atom_site_refinement_flags_posn
_atom_site_refinement_flags_adp
_atom_site_refinement_flags_occupancy
_atom_site_disorder_assembly
_atom_site_disorder_group
Cl1 Cl -0.8102(4) 0.2072(3) 0.8531(2) 0.0793(8) Uani 0.553(11) 1 d D . P A 1
Cl2 Cl -0.6966(6) 0.4053(2) 0.9685(2) 0.0660(9) Uani 0.553(11) 1 d D . P A 1
Cl3 Cl -0.6529(4) 0.1848(4) 0.9999(2) 0.0627(7) Uani 0.553(11) 1 d D . P A 1
P1 P -0.22442(6) 0.51462(4) 0.81314(2) 0.02935(11) Uani 1 1 d . . . . .
O1 O 0.22291(14) 0.27631(9) 0.57539(6) 0.0269(2) Uani 1 1 d . . . . .
O2 O -0.30268(16) 0.41577(11) 0.86302(7) 0.0381(3) Uani 1 1 d . . . . .
C1 C -0.6533(3) 0.2775(2) 0.92265(14) 0.0560(6) Uani 1 1 d D . . . .
H1A H -0.538293 0.303391 0.901029 0.067 Uiso 0.553(11) 1 calc R U P A 1
H1B H -0.529492 0.321117 0.916293 0.067 Uiso 0.447(11) 1 calc R U P A 2
C2 C 1.4683(6) -0.0755(5) 0.1737(3) 0.0733(13) Uani 0.6 1 d D . P B 1
H2A H 1.504205 -0.065753 0.121418 0.110 Uiso 0.6 1 calc R U P B 1
H2B H 1.418147 -0.161512 0.181405 0.110 Uiso 0.6 1 calc R U P B 1
H2C H 1.568245 -0.039961 0.210047 0.110 Uiso 0.6 1 calc R U P B 1
C3 C 1.3373(7) -0.0134(6) 0.1860(3) 0.0647(11) Uani 0.7 1 d D . P B 1
H3A H 1.235988 -0.049292 0.149417 0.078 Uiso 0.7 1 calc R U P B 1
H3B H 1.386557 0.073074 0.176879 0.078 Uiso 0.7 1 calc R U P B 1
C4 C 1.2811(3) -0.0267(2) 0.26930(14) 0.0630(6) Uani 1 1 d D . . . .
H4AA H 1.235183 -0.113023 0.279386 0.076 Uiso 0.7 1 calc R U P B 1
H4AB H 1.380747 0.012469 0.306186 0.076 Uiso 0.7 1 calc R U P B 1
H4BC H 1.256286 -0.092696 0.304454 0.076 Uiso 0.3 1 calc R U P B 3
H4BD H 1.390796 0.033578 0.289643 0.076 Uiso 0.3 1 calc R U P B 3
C5 C 1.1445(3) 0.0325(2) 0.27803(12) 0.0503(5) Uani 1 1 d . . . . .
H5A H 1.049105 -0.005165 0.238794 0.060 Uiso 1 1 calc R U . . .
H5B H 1.193434 0.118606 0.267889 0.060 Uiso 1 1 calc R U . . .
C6 C 1.0718(3) 0.02438(17) 0.35596(11) 0.0408(4) Uani 1 1 d . . . . .
H6A H 1.165901 0.065289 0.395142 0.049 Uiso 1 1 calc R U . . .
H6B H 1.026652 -0.061489 0.367175 0.049 Uiso 1 1 calc R U . . .
C7 C 0.9290(2) 0.08049(17) 0.36211(11) 0.0397(4) Uani 1 1 d . . . . .
H7A H 0.971630 0.164642 0.347199 0.048 Uiso 1 1 calc R U . . .
H7B H 0.831461 0.035705 0.325474 0.048 Uiso 1 1 calc R U . . .
C8 C 0.8648(2) 0.08041(16) 0.44148(10) 0.0363(4) Uani 1 1 d . . . . .
H8A H 0.963808 0.119055 0.478790 0.044 Uiso 1 1 calc R U . . .
H8B H 0.812738 -0.004009 0.454624 0.044 Uiso 1 1 calc R U . . .
C9 C 0.7327(2) 0.14614(17) 0.44872(11) 0.0383(4) Uani 1 1 d . . . . .
H9A H 0.784198 0.229854 0.434167 0.046 Uiso 1 1 calc R U . . .
H9B H 0.633006 0.106287 0.411974 0.046 Uiso 1 1 calc R U . . .
C10 C 0.6687(2) 0.14999(16) 0.52812(10) 0.0360(4) Uani 1 1 d . . . . .
H10A H 0.768228 0.186170 0.565599 0.043 Uiso 1 1 calc R U . . .
H10B H 0.610266 0.066660 0.541754 0.043 Uiso 1 1 calc R U . . .
C11 C 0.5448(2) 0.22255(16) 0.53322(10) 0.0361(4) Uani 1 1 d . . . . .
H11A H 0.600663 0.303332 0.514960 0.043 Uiso 1 1 calc R U . . .
H11B H 0.442028 0.182349 0.498200 0.043 Uiso 1 1 calc R U . . .
C12 C 0.4864(2) 0.23837(16) 0.61255(10) 0.0362(4) Uani 1 1 d . . . . .
H12A H 0.411795 0.159437 0.627265 0.043 Uiso 1 1 calc R U . . .
H12B H 0.588274 0.265511 0.649577 0.043 Uiso 1 1 calc R U . . .
C13 C 0.3893(2) 0.32837(16) 0.61739(10) 0.0356(4) Uani 1 1 d . . . . .
H13A H 0.373776 0.347482 0.671455 0.043 Uiso 1 1 calc R U . . .
H13B H 0.454768 0.403956 0.595219 0.043 Uiso 1 1 calc R U . . .
C14 C 0.13809(19) 0.35813(13) 0.56050(9) 0.0255(3) Uani 1 1 d . . . . .
C15 C -0.14008(19) 0.59877(13) 0.51166(9) 0.0251(3) Uani 1 1 d . . . . .
C16 C -0.04645(19) 0.51753(13) 0.52830(8) 0.0247(3) Uani 1 1 d . . . . .
C17 C -0.04747(19) 0.47368(13) 0.60217(9) 0.0250(3) Uani 1 1 d . . . . .
C18 C -0.14251(19) 0.50909(13) 0.66016(9) 0.0259(3) Uani 1 1 d . . . . .
C19 C -0.2467(2) 0.58567(14) 0.64032(9) 0.0262(3) Uani 1 1 d . . . . .
C20 C -0.3692(2) 0.61002(14) 0.69351(9) 0.0286(3) Uani 1 1 d . . . . .
C21 C -0.3690(2) 0.58309(15) 0.77052(9) 0.0307(3) Uani 1 1 d . . . . .
C22 C -0.1323(2) 0.46647(14) 0.73293(9) 0.0288(3) Uani 1 1 d . . . . .
C23 C -0.0429(2) 0.38439(15) 0.74717(9) 0.0332(4) Uani 1 1 d . . . . .
H23 H -0.041222 0.354789 0.796514 0.040 Uiso 1 1 calc R U . . .
C24 C 0.0414(2) 0.34641(15) 0.69142(9) 0.0313(3) Uani 1 1 d . . . . .
H24 H 0.097841 0.288984 0.701866 0.038 Uiso 1 1 calc R U . . .
C25 C 0.0452(2) 0.39214(14) 0.61831(9) 0.0261(3) Uani 1 1 d . . . . .
C26 C -0.0542(2) 0.63344(15) 0.86495(9) 0.0311(3) Uani 1 1 d . . . . .
C27 C -0.0126(3) 0.75261(18) 0.84758(14) 0.0571(6) Uani 1 1 d . . . . .
H27 H -0.072530 0.773880 0.805703 0.069 Uiso 1 1 calc R U . . .
C28 C 0.1158(3) 0.8412(2) 0.89088(17) 0.0732(8) Uani 1 1 d . . . . .
H28 H 0.143685 0.923033 0.878792 0.088 Uiso 1 1 calc R U . . .
C29 C 0.2028(3) 0.8105(2) 0.95138(14) 0.0580(6) Uani 1 1 d . . . . .
H29 H 0.289308 0.871638 0.981614 0.070 Uiso 1 1 calc R U . . .
C30 C 0.1661(3) 0.6928(2) 0.96842(11) 0.0485(5) Uani 1 1 d . . . . .
H30 H 0.228310 0.671899 1.009612 0.058 Uiso 1 1 calc R U . . .
C31 C 0.0379(2) 0.60459(18) 0.92538(10) 0.0392(4) Uani 1 1 d . . . . .
H31 H 0.012261 0.522845 0.937319 0.047 Uiso 1 1 calc R U . . .
C32 C -0.4893(2) 0.60500(18) 0.81777(10) 0.0401(4) Uani 1 1 d . . . . .
H32 H -0.486478 0.586786 0.869838 0.048 Uiso 1 1 calc R U . . .
C33 C -0.6116(3) 0.65256(19) 0.78967(11) 0.0449(5) Uani 1 1 d . . . . .
H33 H -0.692109 0.668057 0.822018 0.054 Uiso 1 1 calc R U . . .
C34 C -0.6152(2) 0.67741(19) 0.71360(11) 0.0430(4) Uani 1 1 d . . . . .
H34 H -0.700236 0.709073 0.693509 0.052 Uiso 1 1 calc R U . . .
C35 C -0.4974(2) 0.65698(17) 0.66647(10) 0.0367(4) Uani 1 1 d . . . . .
H35 H -0.502887 0.675025 0.614438 0.044 Uiso 1 1 calc R U . . .
C36 C -0.2376(2) 0.62929(14) 0.56956(9) 0.0272(3) Uani 1 1 d . . . . .
H36 H -0.299615 0.683042 0.558091 0.033 Uiso 1 1 calc R U . . .
C3A C 1.4278(15) 0.0013(12) 0.2136(7) 0.033(3) Uani 0.15 1 d D . P B 2
H3AA H 1.477330 0.088979 0.208119 0.039 Uiso 0.15 1 calc R U P B 2
H3AB H 1.520277 -0.030940 0.230647 0.039 Uiso 0.15 1 calc R U P B 2
C2A C 1.331(2) -0.065(2) 0.1397(8) 0.110(6) Uani 0.25 1 d D . P B 2
H2AA H 1.409435 -0.050955 0.098515 0.165 Uiso 0.25 1 calc R U P B 2
H2AB H 1.235550 -0.034892 0.126447 0.165 Uiso 0.25 1 calc R U P B 2
H2AC H 1.286382 -0.151485 0.146679 0.165 Uiso 0.25 1 calc R U P B 2
Cl1A Cl -0.7493(11) 0.1892(4) 0.8294(4) 0.1003(19) Uani 0.447(11) 1 d D . P A 2
Cl2A Cl -0.7507(7) 0.3812(5) 0.9377(6) 0.1004(13) Uani 0.447(11) 1 d D . P A 2
Cl3A Cl -0.6617(8) 0.1692(6) 0.9867(4) 0.0953(17) Uani 0.447(11) 1 d D . P A 2
C37 C 1.319(3) -0.082(2) 0.1898(13) 0.058(5) Uani 0.15 1 d . . P B 3
H37A H 1.383777 -0.139266 0.197858 0.070 Uiso 0.15 1 calc R U P B 3
H37B H 1.210857 -0.124017 0.158244 0.070 Uiso 0.15 1 calc R U P B 3
C38 C 1.424(4) 0.0285(19) 0.1542(15) 0.101(9) Uani 0.15 1 d . . P B 3
H38A H 1.459613 0.005281 0.105043 0.151 Uiso 0.15 1 calc R U P B 3
H38B H 1.526253 0.070275 0.188199 0.151 Uiso 0.15 1 calc R U P B 3
H38C H 1.355581 0.082212 0.146117 0.151 Uiso 0.15 1 calc R U P B 3

loop_
_atom_site_aniso_label
_atom_site_aniso_U_11
_atom_site_aniso_U_22
_atom_site_aniso_U_33
_atom_site_aniso_U_23
_atom_site_aniso_U_13
_atom_site_aniso_U_12
Cl1 0.0756(13) 0.0908(12) 0.0735(14) 0.0023(10) -0.0319(9) 0.0362(9)
Cl2 0.0827(17) 0.0669(11) 0.0663(13) 0.0190(8) 0.0379(10) 0.0418(10)
Cl3 0.0612(11) 0.0842(16) 0.0486(10) 0.0105(9) 0.0011(8) 0.0311(11)
P1 0.0326(2) 0.0332(2) 0.0257(2) 0.00588(16) 0.00614(16) 0.01414(18)
O1 0.0278(6) 0.0260(5) 0.0295(6) 0.0021(4) -0.0027(4) 0.0130(4)
O2 0.0423(7) 0.0395(7) 0.0362(7) 0.0124(5) 0.0132(5) 0.0150(6)
C1 0.0437(12) 0.0551(13) 0.0689(15) 0.0136(11) 0.0018(10) 0.0148(10)
C2 0.067(3) 0.087(3) 0.072(3) -0.002(2) 0.028(2) 0.030(3)
C3 0.071(3) 0.067(3) 0.056(3) 0.002(3) 0.020(2) 0.021(3)
C4 0.0731(16) 0.0594(14) 0.0619(15) 0.0070(11) 0.0309(13) 0.0241(12)
C5 0.0559(13) 0.0545(12) 0.0386(10) 0.0046(9) 0.0020(9) 0.0152(10)
C6 0.0467(11) 0.0395(10) 0.0391(10) 0.0020(8) 0.0028(8) 0.0180(8)
C7 0.0394(10) 0.0381(10) 0.0404(10) 0.0026(8) -0.0036(8) 0.0117(8)
C8 0.0344(9) 0.0331(9) 0.0418(10) 0.0004(7) -0.0036(7) 0.0128(7)
C9 0.0320(9) 0.0377(9) 0.0458(10) 0.0040(8) -0.0048(8) 0.0131(8)
C10 0.0297(8) 0.0346(9) 0.0444(10) 0.0008(7) -0.0069(7) 0.0131(7)
C11 0.0299(9) 0.0358(9) 0.0447(10) 0.0026(8) -0.0055(7) 0.0151(7)
C12 0.0321(9) 0.0355(9) 0.0426(10) 0.0006(7) -0.0093(7) 0.0155(7)
C13 0.0315(9) 0.0352(9) 0.0407(10) -0.0046(7) -0.0089(7) 0.0142(7)
C14 0.0249(7) 0.0229(7) 0.0298(8) 0.0029(6) -0.0007(6) 0.0096(6)
C15 0.0245(7) 0.0250(7) 0.0268(7) 0.0023(6) 0.0020(6) 0.0093(6)
C16 0.0233(7) 0.0242(7) 0.0267(7) 0.0023(6) 0.0007(6) 0.0080(6)
C17 0.0257(7) 0.0250(7) 0.0251(7) 0.0031(6) 0.0014(6) 0.0091(6)
C18 0.0257(7) 0.0250(7) 0.0274(8) 0.0033(6) 0.0026(6) 0.0081(6)
C19 0.0261(8) 0.0260(7) 0.0276(8) 0.0016(6) 0.0020(6) 0.0097(6)
C20 0.0279(8) 0.0289(8) 0.0305(8) 0.0010(6) 0.0038(6) 0.0110(6)
C21 0.0300(8) 0.0333(8) 0.0302(8) 0.0032(7) 0.0046(6) 0.0116(7)
C22 0.0313(8) 0.0303(8) 0.0270(8) 0.0036(6) 0.0042(6) 0.0121(7)
C23 0.0418(9) 0.0362(9) 0.0263(8) 0.0069(7) 0.0026(7) 0.0182(8)
C24 0.0384(9) 0.0320(8) 0.0288(8) 0.0061(6) 0.0017(7) 0.0182(7)
C25 0.0269(8) 0.0256(7) 0.0263(7) 0.0028(6) -0.0004(6) 0.0093(6)
C26 0.0329(8) 0.0383(9) 0.0262(8) 0.0027(7) 0.0057(6) 0.0167(7)
C27 0.0609(14) 0.0372(11) 0.0706(15) 0.0075(10) -0.0242(11) 0.0161(10)
C28 0.0716(17) 0.0375(11) 0.103(2) 0.0002(12) -0.0316(15) 0.0139(11)
C29 0.0490(12) 0.0559(13) 0.0631(14) -0.0114(11) -0.0124(11) 0.0132(10)
C30 0.0410(11) 0.0683(14) 0.0344(10) 0.0079(9) -0.0014(8) 0.0149(10)
C31 0.0398(10) 0.0493(11) 0.0299(9) 0.0112(8) 0.0049(7) 0.0147(8)
C32 0.0427(10) 0.0522(11) 0.0326(9) 0.0087(8) 0.0120(8) 0.0227(9)
C33 0.0427(11) 0.0597(12) 0.0431(10) 0.0089(9) 0.0172(8) 0.0288(10)
C34 0.0389(10) 0.0579(12) 0.0439(10) 0.0083(9) 0.0086(8) 0.0305(9)
C35 0.0372(9) 0.0467(10) 0.0339(9) 0.0064(8) 0.0064(7) 0.0229(8)
C36 0.0263(8) 0.0268(8) 0.0313(8) 0.0026(6) 0.0018(6) 0.0123(6)
C3A 0.020(6) 0.040(7) 0.032(6) -0.002(5) 0.000(5) 0.003(5)
C2A 0.122(14) 0.140(16) 0.058(9) -0.027(10) 0.034(9) 0.029(12)
Cl1A 0.121(4) 0.0777(15) 0.090(2) 0.0128(14) -0.047(2) 0.0232(17)
Cl2A 0.0761(19) 0.131(2) 0.117(4) 0.021(2) 0.031(2) 0.0593(17)
Cl3A 0.121(3) 0.0703(18) 0.085(3) 0.031(2) -0.0245(18) 0.0184(15)
C37 0.068(12) 0.049(10) 0.065(13) 0.003(10) 0.029(9) 0.026(10)
C38 0.14(2) 0.059(12) 0.075(14) 0.007(11) 0.065(16) -0.011(14)

loop_
_atom_type_symbol
_atom_type_description
_atom_type_scat_dispersion_real
_atom_type_scat_dispersion_imag
_atom_type_scat_source
C C 0.0033 0.0016 'International Tables Vol C Tables 4.2.6.8 and 6.1.1.4'
H H 0.0000 0.0000 'International Tables Vol C Tables 4.2.6.8 and 6.1.1.4'
Cl Cl 0.1484 0.1585 'International Tables Vol C Tables 4.2.6.8 and 6.1.1.4'
O O 0.0106 0.0060 'International Tables Vol C Tables 4.2.6.8 and 6.1.1.4'
P P 0.1023 0.0942 'International Tables Vol C Tables 4.2.6.8 and 6.1.1.4'

loop_
_geom_angle_atom_site_label_1
_geom_angle_atom_site_label_2
_geom_angle_atom_site_label_3
_geom_angle
_geom_angle_site_symmetry_1
_geom_angle_site_symmetry_3
_geom_angle_publ_flag
O2 P1 C21 115.37(8) . . ?
O2 P1 C22 113.16(7) . . ?
O2 P1 C26 111.09(8) . . ?
C21 P1 C22 103.26(8) . . ?
C21 P1 C26 106.87(8) . . ?
C22 P1 C26 106.36(8) . . ?
C14 O1 C13 114.23(12) . . ?
Cl1 C1 Cl2 110.73(15) . . ?
Cl1 C1 Cl3 111.8(2) . . ?
Cl1 C1 H1A 110.6 . . ?
Cl2 C1 H1A 110.6 . . ?
Cl3 C1 Cl2 102.3(2) . . ?
Cl3 C1 H1A 110.6 . . ?
Cl1A C1 H1B 107.6 . . ?
Cl2A C1 H1B 107.6 . . ?
Cl2A C1 Cl1A 107.9(2) . . ?
Cl2A C1 Cl3A 121.0(4) . . ?
Cl3A C1 H1B 107.6 . . ?
Cl3A C1 Cl1A 104.6(3) . . ?
H2A C2 H2B 109.5 . . ?
H2A C2 H2C 109.5 . . ?
H2B C2 H2C 109.5 . . ?
C3 C2 H2A 109.5 . . ?
C3 C2 H2B 109.5 . . ?
C3 C2 H2C 109.5 . . ?
C2 C3 H3A 109.7 . . ?
C2 C3 H3B 109.7 . . ?
C2 C3 C4 110.0(4) . . ?
H3A C3 H3B 108.2 . . ?
C4 C3 H3A 109.7 . . ?
C4 C3 H3B 109.7 . . ?
C3 C4 H4AA 110.1 . . ?
C3 C4 H4AB 110.1 . . ?
H4AA C4 H4AB 108.4 . . ?
H4BC C4 H4BD 106.4 . . ?
C5 C4 C3 108.1(3) . . ?
C5 C4 H4AA 110.1 . . ?
C5 C4 H4AB 110.1 . . ?
C5 C4 H4BC 106.3 . . ?
C5 C4 H4BD 106.3 . . ?
C5 C4 C3A 128.6(6) . . ?
C5 C4 C37 124.1(8) . . ?
C37 C4 H4BC 106.3 . . ?
C37 C4 H4BD 106.3 . . ?
C4 C5 H5A 108.6 . . ?
C4 C5 H5B 108.6 . . ?
C4 C5 C6 114.72(18) . . ?
H5A C5 H5B 107.6 . . ?
C6 C5 H5A 108.6 . . ?
C6 C5 H5B 108.6 . . ?
C5 C6 H6A 108.9 . . ?
C5 C6 H6B 108.9 . . ?
C5 C6 C7 113.57(16) . . ?
H6A C6 H6B 107.7 . . ?
C7 C6 H6A 108.9 . . ?
C7 C6 H6B 108.9 . . ?
C6 C7 H7A 108.8 . . ?
C6 C7 H7B 108.8 . . ?
H7A C7 H7B 107.7 . . ?
C8 C7 C6 113.69(15) . . ?
C8 C7 H7A 108.8 . . ?
C8 C7 H7B 108.8 . . ?
C7 C8 H8A 108.9 . . ?
C7 C8 H8B 108.9 . . ?
C7 C8 C9 113.27(15) . . ?
H8A C8 H8B 107.7 . . ?
C9 C8 H8A 108.9 . . ?
C9 C8 H8B 108.9 . . ?
C8 C9 H9A 108.6 . . ?
C8 C9 H9B 108.6 . . ?
H9A C9 H9B 107.6 . . ?
C10 C9 C8 114.52(15) . . ?
C10 C9 H9A 108.6 . . ?
C10 C9 H9B 108.6 . . ?
C9 C10 H10A 109.1 . . ?
C9 C10 H10B 109.1 . . ?
C9 C10 C11 112.30(15) . . ?
H10A C10 H10B 107.9 . . ?
C11 C10 H10A 109.1 . . ?
C11 C10 H10B 109.1 . . ?
C10 C11 H11A 108.5 . . ?
C10 C11 H11B 108.5 . . ?
H11A C11 H11B 107.5 . . ?
C12 C11 C10 115.12(14) . . ?
C12 C11 H11A 108.5 . . ?
C12 C11 H11B 108.5 . . ?
C11 C12 H12A 109.0 . . ?
C11 C12 H12B 109.0 . . ?
H12A C12 H12B 107.8 . . ?
C13 C12 C11 112.95(15) . . ?
C13 C12 H12A 109.0 . . ?
C13 C12 H12B 109.0 . . ?
O1 C13 C12 108.66(13) . . ?
O1 C13 H13A 110.0 . . ?
O1 C13 H13B 110.0 . . ?
C12 C13 H13A 110.0 . . ?
C12 C13 H13B 110.0 . . ?
H13A C13 H13B 108.3 . . ?
O1 C14 C15 119.02(13) . 2_566 ?
O1 C14 C25 119.26(13) . . ?
C15 C14 C25 121.67(13) 2_566 . ?
C14 C15 C16 119.21(14) 2_566 . ?
C14 C15 C36 122.17(14) 2_566 . ?
C36 C15 C16 118.58(13) . . ?
C16 C16 C15 120.04(17) 2_566 . ?
C16 C16 C17 120.57(17) 2_566 . ?
C17 C16 C15 119.39(13) . . ?
C16 C17 C18 120.76(13) . . ?
C16 C17 C25 119.16(14) . . ?
C25 C17 C18 120.08(13) . . ?
C17 C18 C19 118.88(13) . . ?
C22 C18 C17 117.84(14) . . ?
C22 C18 C19 123.28(14) . . ?
C18 C19 C20 121.64(14) . . ?
C36 C19 C18 118.41(14) . . ?
C36 C19 C20 119.84(14) . . ?
C21 C20 C19 122.99(14) . . ?
C21 C20 C35 116.75(15) . . ?
C35 C20 C19 120.20(15) . . ?
C20 C21 P1 122.97(12) . . ?
C32 C21 P1 116.13(13) . . ?
C32 C21 C20 120.86(15) . . ?
C18 C22 P1 123.05(12) . . ?
C18 C22 C23 121.01(15) . . ?
C23 C22 P1 115.92(12) . . ?
C22 C23 H23 119.3 . . ?
C24 C23 C22 121.31(15) . . ?
C24 C23 H23 119.3 . . ?
C23 C24 H24 119.8 . . ?
C23 C24 C25 120.33(15) . . ?
C25 C24 H24 119.8 . . ?
C14 C25 C17 119.35(14) . . ?
C24 C25 C14 121.41(14) . . ?
C24 C25 C17 119.24(14) . . ?
C27 C26 P1 122.67(14) . . ?
C27 C26 C31 118.59(17) . . ?
C31 C26 P1 118.74(14) . . ?
C26 C27 H27 119.8 . . ?
C26 C27 C28 120.4(2) . . ?
C28 C27 H27 119.8 . . ?
C27 C28 H28 120.1 . . ?
C29 C28 C27 119.9(2) . . ?
C29 C28 H28 120.1 . . ?
C28 C29 H29 119.7 . . ?
C30 C29 C28 120.6(2) . . ?
C30 C29 H29 119.7 . . ?
C29 C30 H30 120.2 . . ?
C29 C30 C31 119.54(19) . . ?
C31 C30 H30 120.2 . . ?
C26 C31 H31 119.5 . . ?
C30 C31 C26 121.02(18) . . ?
C30 C31 H31 119.5 . . ?
C21 C32 H32 119.6 . . ?
C33 C32 C21 120.83(17) . . ?
C33 C32 H32 119.6 . . ?
C32 C33 H33 120.6 . . ?
C32 C33 C34 118.90(17) . . ?
C34 C33 H33 120.6 . . ?
C33 C34 H34 119.5 . . ?
C35 C34 C33 121.04(17) . . ?
C35 C34 H34 119.5 . . ?
C20 C35 H35 119.2 . . ?
C34 C35 C20 121.61(16) . . ?
C34 C35 H35 119.2 . . ?
C15 C36 H36 118.1 . . ?
C19 C36 C15 123.75(14) . . ?
C19 C36 H36 118.1 . . ?
C4 C3A H3AA 111.5 . . ?
C4 C3A H3AB 111.5 . . ?
H3AA C3A H3AB 109.3 . . ?
C2A C3A C4 101.2(10) . . ?
C2A C3A H3AA 111.5 . . ?
C2A C3A H3AB 111.5 . . ?
C3A C2A H2AA 109.5 . . ?
C3A C2A H2AB 109.5 . . ?
C3A C2A H2AC 109.5 . . ?
H2AA C2A H2AB 109.5 . . ?
H2AA C2A H2AC 109.5 . . ?
H2AB C2A H2AC 109.5 . . ?
C4 C37 H37A 111.4 . . ?
C4 C37 H37B 111.4 . . ?
H37A C37 H37B 109.3 . . ?
C38 C37 C4 101.7(18) . . ?
C38 C37 H37A 111.4 . . ?
C38 C37 H37B 111.4 . . ?
C37 C38 H38A 109.5 . . ?
C37 C38 H38B 109.5 . . ?
C37 C38 H38C 109.5 . . ?
H38A C38 H38B 109.5 . . ?
H38A C38 H38C 109.5 . . ?
H38B C38 H38C 109.5 . . ?

loop_
_geom_bond_atom_site_label_1
_geom_bond_atom_site_label_2
_geom_bond_distance
_geom_bond_site_symmetry_2
_geom_bond_publ_flag
Cl1 C1 1.703(4) . ?
Cl2 C1 1.810(3) . ?
Cl3 C1 1.779(4) . ?
P1 O2 1.4865(12) . ?
P1 C21 1.7846(17) . ?
P1 C22 1.7863(16) . ?
P1 C26 1.8001(18) . ?
O1 C13 1.4529(19) . ?
O1 C14 1.3795(17) . ?
C1 H1A 1.0000 . ?
C1 H1B 1.0000 . ?
C1 Cl1A 1.888(6) . ?
C1 Cl2A 1.674(5) . ?
C1 Cl3A 1.724(5) . ?
C2 H2A 0.9800 . ?
C2 H2B 0.9800 . ?
C2 H2C 0.9800 . ?
C2 C3 1.499(6) . ?
C3 H3A 0.9900 . ?
C3 H3B 0.9900 . ?
C3 C4 1.558(5) . ?
C4 H4AA 0.9900 . ?
C4 H4AB 0.9900 . ?
C4 H4BC 0.9900 . ?
C4 H4BD 0.9900 . ?
C4 C5 1.507(3) . ?
C4 C3A 1.558(11) . ?
C4 C37 1.60(2) . ?
C5 H5A 0.9900 . ?
C5 H5B 0.9900 . ?
C5 C6 1.518(3) . ?
C6 H6A 0.9900 . ?
C6 H6B 0.9900 . ?
C6 C7 1.524(3) . ?
C7 H7A 0.9900 . ?
C7 H7B 0.9900 . ?
C7 C8 1.518(3) . ?
C8 H8A 0.9900 . ?
C8 H8B 0.9900 . ?
C8 C9 1.526(2) . ?
C9 H9A 0.9900 . ?
C9 H9B 0.9900 . ?
C9 C10 1.521(3) . ?
C10 H10A 0.9900 . ?
C10 H10B 0.9900 . ?
C10 C11 1.524(2) . ?
C11 H11A 0.9900 . ?
C11 H11B 0.9900 . ?
C11 C12 1.521(3) . ?
C12 H12A 0.9900 . ?
C12 H12B 0.9900 . ?
C12 C13 1.514(2) . ?
C13 H13A 0.9900 . ?
C13 H13B 0.9900 . ?
C14 C15 1.386(2) 2_566 ?
C14 C25 1.419(2) . ?
C15 C16 1.433(2) . ?
C15 C36 1.429(2) . ?
C16 C16 1.409(3) 2_566 ?
C16 C17 1.418(2) . ?
C17 C18 1.440(2) . ?
C17 C25 1.428(2) . ?
C18 C19 1.465(2) . ?
C18 C22 1.403(2) . ?
C19 C20 1.493(2) . ?
C19 C36 1.363(2) . ?
C20 C21 1.404(2) . ?
C20 C35 1.407(2) . ?
C21 C32 1.402(2) . ?
C22 C23 1.407(2) . ?
C23 H23 0.9500 . ?
C23 C24 1.367(2) . ?
C24 H24 0.9500 . ?
C24 C25 1.413(2) . ?
C26 C27 1.382(3) . ?
C26 C31 1.387(2) . ?
C27 H27 0.9500 . ?
C27 C28 1.386(3) . ?
C28 H28 0.9500 . ?
C28 C29 1.375(3) . ?
C29 H29 0.9500 . ?
C29 C30 1.368(3) . ?
C30 H30 0.9500 . ?
C30 C31 1.380(3) . ?
C31 H31 0.9500 . ?
C32 H32 0.9500 . ?
C32 C33 1.376(3) . ?
C33 H33 0.9500 . ?
C33 C34 1.382(3) . ?
C34 H34 0.9500 . ?
C34 C35 1.377(2) . ?
C35 H35 0.9500 . ?
C36 H36 0.9500 . ?
C3A H3AA 0.9900 . ?
C3A H3AB 0.9900 . ?
C3A C2A 1.525(14) . ?
C2A H2AA 0.9800 . ?
C2A H2AB 0.9800 . ?
C2A H2AC 0.9800 . ?
C37 H37A 0.9900 . ?
C37 H37B 0.9900 . ?
C37 C38 1.50(3) . ?
C38 H38A 0.9800 . ?
C38 H38B 0.9800 . ?
C38 H38C 0.9800 . ?

loop_
_geom_torsion_atom_site_label_1
_geom_torsion_atom_site_label_2
_geom_torsion_atom_site_label_3
_geom_torsion_atom_site_label_4
_geom_torsion
_geom_torsion_site_symmetry_1
_geom_torsion_site_symmetry_2
_geom_torsion_site_symmetry_3
_geom_torsion_site_symmetry_4
_geom_torsion_publ_flag
P1 C21 C32 C33 -177.12(16) . . . . ?
P1 C22 C23 C24 -176.19(14) . . . . ?
P1 C26 C27 C28 177.8(2) . . . . ?
P1 C26 C31 C30 -177.98(15) . . . . ?
O1 C14 C25 C17 -177.89(13) . . . . ?
O1 C14 C25 C24 1.7(2) . . . . ?
O2 P1 C21 C20 -135.79(14) . . . . ?
O2 P1 C21 C32 41.80(17) . . . . ?
O2 P1 C22 C18 141.54(14) . . . . ?
O2 P1 C22 C23 -40.18(16) . . . . ?
O2 P1 C26 C27 -150.03(17) . . . . ?
O2 P1 C26 C31 29.16(16) . . . . ?
C2 C3 C4 C5 -177.7(4) . . . . ?
C3 C4 C5 C6 178.4(3) . . . . ?
C4 C5 C6 C7 -177.65(18) . . . . ?
C5 C4 C3A C2A -79.9(12) . . . . ?
C5 C4 C37 C38 79.8(19) . . . . ?
C5 C6 C7 C8 -175.92(16) . . . . ?
C6 C7 C8 C9 175.14(15) . . . . ?
C7 C8 C9 C10 -178.73(15) . . . . ?
C8 C9 C10 C11 176.83(15) . . . . ?
C9 C10 C11 C12 -175.46(15) . . . . ?
C10 C11 C12 C13 169.98(15) . . . . ?
C11 C12 C13 O1 70.53(19) . . . . ?
C13 O1 C14 C15 101.29(16) . . . 2_566 ?
C13 O1 C14 C25 -81.32(18) . . . . ?
C14 O1 C13 C12 -165.90(14) . . . . ?
C14 C15 C16 C16 0.1(3) 2_566 . . 2_566 ?
C14 C15 C16 C17 179.69(14) 2_566 . . . ?
C14 C15 C36 C19 177.92(15) 2_566 . . . ?
C15 C14 C25 C17 -0.6(2) 2_566 . . . ?
C15 C14 C25 C24 178.99(15) 2_566 . . . ?
C15 C16 C17 C18 0.5(2) . . . . ?
C15 C16 C17 C25 179.61(14) . . . . ?
C16 C15 C36 C19 0.2(2) . . . . ?
C16 C16 C17 C18 -179.88(17) 2_566 . . . ?
C16 C16 C17 C25 -0.8(3) 2_566 . . . ?
C16 C17 C18 C19 3.6(2) . . . . ?
C16 C17 C18 C22 -177.39(14) . . . . ?
C16 C17 C25 C14 0.9(2) . . . . ?
C16 C17 C25 C24 -178.71(15) . . . . ?
C17 C18 C19 C20 170.35(14) . . . . ?
C17 C18 C19 C36 -5.8(2) . . . . ?
C17 C18 C22 P1 173.38(12) . . . . ?
C17 C18 C22 C23 -4.8(2) . . . . ?
C18 C17 C25 C14 179.96(14) . . . . ?
C18 C17 C25 C24 0.4(2) . . . . ?
C18 C19 C20 C21 13.2(2) . . . . ?
C18 C19 C20 C35 -163.79(15) . . . . ?
C18 C19 C36 C15 4.0(2) . . . . ?
C18 C22 C23 C24 2.1(3) . . . . ?
C19 C18 C22 P1 -7.6(2) . . . . ?
C19 C18 C22 C23 174.17(15) . . . . ?
C19 C20 C21 P1 -1.0(2) . . . . ?
C19 C20 C21 C32 -178.45(16) . . . . ?
C19 C20 C35 C34 178.24(17) . . . . ?
C20 C19 C36 C15 -172.22(14) . . . . ?
C20 C21 C32 C33 0.5(3) . . . . ?
C21 P1 C22 C18 16.11(16) . . . . ?
C21 P1 C22 C23 -165.61(13) . . . . ?
C21 P1 C26 C27 -23.38(19) . . . . ?
C21 P1 C26 C31 155.81(14) . . . . ?
C21 C20 C35 C34 1.1(3) . . . . ?
C21 C32 C33 C34 0.7(3) . . . . ?
C22 P1 C21 C20 -11.80(16) . . . . ?
C22 P1 C21 C32 165.79(14) . . . . ?
C22 P1 C26 C27 86.42(18) . . . . ?
C22 P1 C26 C31 -94.39(15) . . . . ?
C22 C18 C19 C20 -8.6(2) . . . . ?
C22 C18 C19 C36 175.26(15) . . . . ?
C22 C23 C24 C25 2.0(3) . . . . ?
C23 C24 C25 C14 177.24(16) . . . . ?
C23 C24 C25 C17 -3.2(2) . . . . ?
C25 C17 C18 C19 -175.49(14) . . . . ?
C25 C17 C18 C22 3.5(2) . . . . ?
C26 P1 C21 C20 100.15(15) . . . . ?
C26 P1 C21 C32 -82.26(15) . . . . ?
C26 P1 C22 C18 -96.22(15) . . . . ?
C26 P1 C22 C23 82.06(14) . . . . ?
C26 C27 C28 C29 0.2(4) . . . . ?
C27 C26 C31 C30 1.2(3) . . . . ?
C27 C28 C29 C30 1.2(4) . . . . ?
C28 C29 C30 C31 -1.4(4) . . . . ?
C29 C30 C31 C26 0.1(3) . . . . ?
C31 C26 C27 C28 -1.4(3) . . . . ?
C32 C33 C34 C35 -1.0(3) . . . . ?
C33 C34 C35 C20 0.1(3) . . . . ?
C35 C20 C21 P1 176.12(13) . . . . ?
C35 C20 C21 C32 -1.4(3) . . . . ?
C36 C15 C16 C16 177.93(17) . . . 2_566 ?
C36 C15 C16 C17 -2.5(2) . . . . ?
C36 C19 C20 C21 -170.73(16) . . . . ?
C36 C19 C20 C35 12.3(2) . . . . ?
C3A C4 C5 C6 -155.0(6) . . . . ?
C37 C4 C5 C6 151.8(10) . . . . ?
